data_4324859
loop_
_publ_author_name
'Zhenxia Chen'
'Shengchang Xiang'
'Hadi D. Arman'
'Jalal U. Mondal'
'Peng Li'
'Dongyuan Zhao'
'Banglin Chen'

_publ_section_title
;
 Three-Dimensional Pillar-Layered Copper(II) Metal-Organic Framework with
 Immobilized Functional OH Groups on Pore Surfaces for Highly Selective
 CO2/CH4 and C2H2/CH4 Gas Sorption at Room Temperature
;
_journal_name_full 'Inorganic Chemistry'
_journal_page_first 3442
_journal_page_last 3446
_journal_paper_doi 10.1021/ic102347b
_journal_volume 50
_journal_year 2011
_chemical_formula_sum 'C18 H12 Cu N2 O5'
_chemical_formula_weight 399.84
_chemical_name_systematic
; 
 ? 
;
_space_group_IT_number 55
_symmetry_cell_setting orthorhombic
_symmetry_space_group_name_Hall '-P 2 2ab'
_symmetry_space_group_name_H-M 'P b a m'
_atom_sites_solution_hydrogens geom
_atom_sites_solution_primary direct
_atom_sites_solution_secondary difmap
_audit_creation_method SHELXL-97
_cell_angle_alpha 90.00
_cell_angle_beta 90.00
_cell_angle_gamma 90.00
_cell_formula_units_Z 4
_cell_length_a 21.073(4)
_cell_length_b 13.061(3)
_cell_length_c 11.123(2)
_cell_measurement_reflns_used 5052
_cell_measurement_temperature 296(2)
_cell_measurement_theta_max 57.87
_cell_measurement_theta_min 3.97
_cell_volume 3061.4(11)
_computing_cell_refinement 'Bruker SAINT'
_computing_data_collection 'Bruker APEX2'
_computing_data_reduction 'Bruker SAINT'
_computing_molecular_graphics 'Bruker SHELXTL'
_computing_publication_material 'Bruker SHELXTL'
_computing_structure_refinement 'SHELXL-97 (Sheldrick, 1997)'
_computing_structure_solution 'SHELXS-97 (Sheldrick, 1990)'
_diffrn_ambient_temperature 296(2)
_diffrn_measured_fraction_theta_full 0.956
_diffrn_measured_fraction_theta_max 0.956
_diffrn_measurement_device_type 'Bruker APEX-II CCD'
_diffrn_measurement_method '\f and \w scans'
_diffrn_radiation_monochromator graphite
_diffrn_radiation_source 'fine-focus sealed tube'
_diffrn_radiation_type CuK\a
_diffrn_radiation_wavelength 1.54178
_diffrn_reflns_av_R_equivalents 0.0303
_diffrn_reflns_av_sigmaI/netI 0.0253
_diffrn_reflns_limit_h_max 23
_diffrn_reflns_limit_h_min -19
_diffrn_reflns_limit_k_max 14
_diffrn_reflns_limit_k_min -14
_diffrn_reflns_limit_l_max 10
_diffrn_reflns_limit_l_min -11
_diffrn_reflns_number 9152
_diffrn_reflns_theta_full 58.34
_diffrn_reflns_theta_max 58.34
_diffrn_reflns_theta_min 3.97
_diffrn_standards_number 0
_exptl_absorpt_coefficient_mu 1.171
_exptl_absorpt_correction_T_max 0.9547
_exptl_absorpt_correction_T_min 0.8723
_exptl_absorpt_correction_type multi-scan
_exptl_absorpt_process_details sadabs
_exptl_crystal_colour green
_exptl_crystal_density_diffrn 0.867
_exptl_crystal_description column
_exptl_crystal_F_000 812
_exptl_crystal_size_max 0.12
_exptl_crystal_size_mid 0.05
_exptl_crystal_size_min 0.04
_refine_diff_density_max 0.979
_refine_diff_density_min -0.567
_refine_diff_density_rms 0.179
_refine_ls_extinction_coef 0.0017(4)
_refine_ls_extinction_expression Fc^*^=kFc[1+0.001xFc^2^\l^3^/sin(2\q)]^-1/4^
_refine_ls_extinction_method SHELXL
_refine_ls_goodness_of_fit_ref 1.172
_refine_ls_hydrogen_treatment constr
_refine_ls_matrix_type full
_refine_ls_number_parameters 140
_refine_ls_number_reflns 2193
_refine_ls_number_restraints 0
_refine_ls_restrained_S_all 1.172
_refine_ls_R_factor_all 0.0995
_refine_ls_R_factor_gt 0.0932
_refine_ls_shift/su_max 0.001
_refine_ls_shift/su_mean 0.000
_refine_ls_structure_factor_coef Fsqd
_refine_ls_weighting_details 'calc w=1/[\s^2^(Fo^2^)+(0.1785P)^2^+4.4955P] where P=(Fo^2^+2Fc^2^)/3'
_refine_ls_weighting_scheme calc
_refine_ls_wR_factor_gt 0.2691
_refine_ls_wR_factor_ref 0.2820
_reflns_number_gt 1948
_reflns_number_total 2193
_reflns_threshold_expression >2sigma(I)
_cod_data_source_file ic102347b_si_001.cif
_cod_data_source_block cubipy
_cod_original_cell_volume 3061.5(10)
_cod_database_code 4324859

loop_
_symmetry_equiv_pos_as_xyz
'x, y, z'
'-x, -y, z'
'x+1/2, -y+1/2, -z'
'-x+1/2, y+1/2, -z'
'-x, -y, -z'
'x, y, -z'
'-x-1/2, y-1/2, z'
'x-1/2, -y-1/2, z'

loop_
_atom_site_label
_atom_site_type_symbol
_atom_site_fract_x
_atom_site_fract_y
_atom_site_fract_z
_atom_site_U_iso_or_equiv
_atom_site_adp_type
_atom_site_occupancy
_atom_site_symmetry_multiplicity
_atom_site_calc_flag
_atom_site_refinement_flags
Cu1 Cu 0.95265(4) 0.14499(8) 0.5000 0.0422(6) Uani 1 2 d S
O1 O 0.8590(2) 0.1622(4) 0.5000 0.0484(13) Uani 1 2 d S
O2 O 0.8881(2) 0.3234(4) 0.5000 0.079(2) Uani 1 2 d S
O3 O 0.5409(2) 0.3079(5) 0.5000 0.0516(14) Uani 1 2 d S
O4 O 0.5699(3) 0.4689(4) 0.5000 0.0680(18) Uani 1 2 d S
O5 O 0.8059(3) 0.4633(5) 0.5000 0.144(5) Uani 1 2 d S
H5A H 0.8412 0.4370 0.5000 0.217 Uiso 1 2 calc SR
C1 C 0.8461(4) 0.2559(6) 0.5000 0.053(2) Uani 1 2 d S
C2 C 0.7788(3) 0.2870(5) 0.5000 0.0478(18) Uani 1 2 d S
C3 C 0.7304(4) 0.2146(6) 0.5000 0.060(2) Uani 1 2 d S
H3A H 0.7410 0.1455 0.5000 0.072 Uiso 1 2 calc SR
C4 C 0.6673(3) 0.2418(6) 0.5000 0.060(2) Uani 1 2 d S
H4A H 0.6360 0.1917 0.5000 0.072 Uiso 1 2 calc SR
C5 C 0.6508(4) 0.3446(5) 0.5000 0.0487(19) Uani 1 2 d S
C6 C 0.6971(3) 0.4171(6) 0.5000 0.053(2) Uani 1 2 d S
H6A H 0.6861 0.4860 0.5000 0.064 Uiso 1 2 calc SR
C7 C 0.7611(4) 0.3891(6) 0.5000 0.066(3) Uani 1 2 d S
C8 C 0.5823(3) 0.3799(6) 0.5000 0.0417(17) Uani 1 2 d S
N1 N 0.95313(17) 0.1427(3) 0.6825(5) 0.0470(12) Uani 1 1 d .
C9 C 0.9197(4) 0.0770(6) 0.7439(6) 0.081(2) Uani 1 1 d .
H9A H 0.8958 0.0291 0.7019 0.097 Uiso 1 1 calc R
C10 C 0.9178(4) 0.0747(6) 0.8677(6) 0.084(2) Uani 1 1 d .
H10A H 0.8923 0.0270 0.9068 0.100 Uiso 1 1 calc R
C11 C 0.9530(2) 0.1418(4) 0.9327(6) 0.0526(16) Uani 1 1 d .
C12 C 0.9889(4) 0.2093(7) 0.8673(6) 0.096(3) Uani 1 1 d .
H12A H 1.0145 0.2565 0.9068 0.115 Uiso 1 1 calc R
C13 C 0.9873(4) 0.2078(6) 0.7447(6) 0.093(3) Uani 1 1 d .
H13A H 1.0117 0.2554 0.7031 0.112 Uiso 1 1 calc R

loop_
_atom_site_aniso_label
_atom_site_aniso_U_11
_atom_site_aniso_U_22
_atom_site_aniso_U_33
_atom_site_aniso_U_23
_atom_site_aniso_U_13
_atom_site_aniso_U_12
Cu1 0.0185(8) 0.0612(9) 0.0469(9) 0.000 0.000 0.0026(4)
O1 0.021(3) 0.057(3) 0.067(3) 0.000 0.000 0.006(2)
O2 0.023(3) 0.056(3) 0.158(7) 0.000 0.000 -0.004(3)
O3 0.021(2) 0.069(3) 0.065(4) 0.000 0.000 0.001(2)
O4 0.030(3) 0.057(4) 0.117(5) 0.000 0.000 0.013(2)
O5 0.034(4) 0.058(4) 0.342(16) 0.000 0.000 -0.004(3)
C1 0.029(4) 0.049(5) 0.079(6) 0.000 0.000 0.004(4)
C2 0.026(3) 0.046(4) 0.072(5) 0.000 0.000 0.002(3)
C3 0.027(4) 0.044(4) 0.110(7) 0.000 0.000 0.003(3)
C4 0.021(4) 0.055(5) 0.105(7) 0.000 0.000 -0.008(3)
C5 0.025(4) 0.053(4) 0.068(5) 0.000 0.000 0.008(3)
C6 0.024(4) 0.046(4) 0.089(6) 0.000 0.000 0.006(3)
C7 0.029(4) 0.050(5) 0.120(8) 0.000 0.000 -0.001(3)
C8 0.026(4) 0.064(5) 0.035(4) 0.000 0.000 0.003(4)
N1 0.029(3) 0.058(3) 0.054(3) 0.001(2) -0.0001(18) -0.0023(17)
C9 0.079(5) 0.111(5) 0.052(4) -0.006(4) 0.004(3) -0.051(4)
C10 0.084(5) 0.109(5) 0.058(4) 0.001(4) 0.000(4) -0.053(4)
C11 0.041(4) 0.069(4) 0.048(3) 0.002(3) 0.002(2) -0.005(2)
C12 0.120(7) 0.115(6) 0.053(4) -0.014(4) 0.006(4) -0.069(5)
C13 0.124(7) 0.107(5) 0.050(4) 0.001(4) 0.006(4) -0.063(5)

loop_
_atom_type_symbol
_atom_type_description
_atom_type_scat_dispersion_real
_atom_type_scat_dispersion_imag
_atom_type_scat_source
C C 0.0181 0.0091 'International Tables Vol C Tables 4.2.6.8 and 6.1.1.4'
H H 0.0000 0.0000 'International Tables Vol C Tables 4.2.6.8 and 6.1.1.4'
N N 0.0311 0.0180 'International Tables Vol C Tables 4.2.6.8 and 6.1.1.4'
O O 0.0492 0.0322 'International Tables Vol C Tables 4.2.6.8 and 6.1.1.4'
Cu Cu -1.9646 0.5888 'International Tables Vol C Tables 4.2.6.8 and 6.1.1.4'

loop_
_geom_angle_atom_site_label_1
_geom_angle_atom_site_label_2
_geom_angle_atom_site_label_3
_geom_angle
_geom_angle_site_symmetry_1
_geom_angle_site_symmetry_3
O3 Cu1 O1 155.2(2) 3_556 .
O3 Cu1 N1 90.00(10) 3_556 6_556
O1 Cu1 N1 90.38(10) . 6_556
O3 Cu1 N1 90.00(10) 3_556 .
O1 Cu1 N1 90.38(10) . .
N1 Cu1 N1 178.2(2) 6_556 .
O3 Cu1 O4 120.0(2) 3_556 7_755
O1 Cu1 O4 84.8(2) . 7_755
N1 Cu1 O4 89.22(12) 6_556 7_755
N1 Cu1 O4 89.22(12) . 7_755
C1 O1 Cu1 109.0(5) . .
C8 O3 Cu1 114.5(5) . 3_456
C8 O4 Cu1 179.1(5) . 7_765
C7 O5 H5A 109.5 . .
O2 C1 O1 122.3(7) . .
O2 C1 C2 119.2(7) . .
O1 C1 C2 118.5(6) . .
C7 C2 C3 117.1(7) . .
C7 C2 C1 121.7(7) . .
C3 C2 C1 121.2(6) . .
C4 C3 C2 122.3(7) . .
C4 C3 H3A 118.9 . .
C2 C3 H3A 118.9 . .
C3 C4 C5 119.5(7) . .
C3 C4 H4A 120.3 . .
C5 C4 H4A 120.3 . .
C6 C5 C4 119.6(7) . .
C6 C5 C8 118.2(7) . .
C4 C5 C8 122.2(7) . .
C5 C6 C7 120.7(7) . .
C5 C6 H6A 119.6 . .
C7 C6 H6A 119.6 . .
O5 C7 C2 120.1(7) . .
O5 C7 C6 119.1(7) . .
C2 C7 C6 120.8(7) . .
O4 C8 O3 124.6(7) . .
O4 C8 C5 120.3(7) . .
O3 C8 C5 115.1(7) . .
C9 N1 C13 116.5(6) . .
C9 N1 Cu1 122.1(4) . .
C13 N1 Cu1 121.4(4) . .
N1 C9 C10 123.7(6) . .
N1 C9 H9A 118.2 . .
C10 C9 H9A 118.2 . .
C11 C10 C9 120.1(6) . .
C11 C10 H10A 119.9 . .
C9 C10 H10A 119.9 . .
C10 C11 C12 115.7(7) . .
C10 C11 C11 122.2(4) . 6_557
C12 C11 C11 122.1(4) . 6_557
C13 C12 C11 120.5(6) . .
C13 C12 H12A 119.7 . .
C11 C12 H12A 119.7 . .
N1 C13 C12 123.4(6) . .
N1 C13 H13A 118.3 . .
C12 C13 H13A 118.3 . .

loop_
_geom_bond_atom_site_label_1
_geom_bond_atom_site_label_2
_geom_bond_distance
_geom_bond_site_symmetry_2
Cu1 O3 1.959(5) 3_556
Cu1 O1 1.986(5) .
Cu1 N1 2.030(6) 6_556
Cu1 N1 2.030(6) .
Cu1 O4 2.349(6) 7_755
O1 C1 1.253(9) .
O2 C1 1.249(10) .
O3 C8 1.282(10) .
O3 Cu1 1.959(5) 3_456
O4 C8 1.191(9) .
O4 Cu1 2.349(6) 7_765
O5 C7 1.353(11) .
O5 H5A 0.8200 .
C1 C2 1.475(10) .
C2 C7 1.385(12) .
C2 C3 1.392(11) .
C3 C4 1.376(11) .
C3 H3A 0.9300 .
C4 C5 1.387(11) .
C4 H4A 0.9300 .
C5 C6 1.360(11) .
C5 C8 1.516(10) .
C6 C7 1.397(11) .
C6 H6A 0.9300 .
N1 C9 1.303(8) .
N1 C13 1.312(8) .
C9 C10 1.377(10) .
C9 H9A 0.9300 .
C10 C11 1.357(9) .
C10 H10A 0.9300 .
C11 C12 1.370(9) .
C11 C11 1.498(14) 6_557
C12 C13 1.364(11) .
C12 H12A 0.9300 .
C13 H13A 0.9300 .

loop_
_geom_hbond_atom_site_label_D
_geom_hbond_atom_site_label_H
_geom_hbond_atom_site_label_A
_geom_hbond_distance_DH
_geom_hbond_distance_HA
_geom_hbond_distance_DA
_geom_hbond_angle_DHA
O5 H5A O2 0.82 1.78 2.520(8) 148.4
